data_1531058
loop_
_publ_author_name
'Afanas'eva, I.N.'
'Kuz'micheva, G.M.'
'Mitin, A.V.'
'Khlybov, E.P.'

_publ_section_title
;
 Indium perovskite-like phases: synthesis, crystal structure, refinement
 and properties
;
_journal_name_full 'Zhurnal Strukturnoi Khimii (Issue-No. from 1981)'
_journal_page_first 1157
_journal_page_last 1173
_journal_volume 42
_journal_year 2001
_chemical_formula_sum 'Ce0.11 Cu2.02 Ho2.64 In0.98 O9 Sr1.25'
_chemical_name_systematic
;
(In0.98 Cu0.02) (Sr1.25 Ho0.75) (Ho1.89 Ce0.11) Cu2 O9
;
_space_group_IT_number 139
_symmetry_space_group_name_Hall '-I 4 2'
_symmetry_space_group_name_H-M 'I 4/m m m'
_cell_angle_alpha 90
_cell_angle_beta 90
_cell_angle_gamma 90
_cell_formula_units_Z 2
_cell_length_a 3.8272
_cell_length_b 3.8272
_cell_length_c 29.0774
_cell_volume 425.910
_citation_journal_id_ASTM ZSTKAI
_cod_data_source_file Afanaseva_ZSTKAI_2001_646.cif
_cod_data_source_block Ce0.11Cu2.02Ho2.64In0.98O9Sr1.25
_cod_original_cell_volume 425.91
_cod_database_code 1531058

loop_
_symmetry_equiv_pos_as_xyz
x,y,z
-y,x,z
-x,-y,z
y,-x,z
x,-y,-z
y,x,-z
-x,y,-z
-y,-x,-z
-x,-y,-z
y,-x,-z
x,y,-z
-y,x,-z
-x,y,z
-y,-x,z
x,-y,z
y,x,z
x+1/2,y+1/2,z+1/2
-y+1/2,x+1/2,z+1/2
-x+1/2,-y+1/2,z+1/2
y+1/2,-x+1/2,z+1/2
x+1/2,-y+1/2,-z+1/2
y+1/2,x+1/2,-z+1/2
-x+1/2,y+1/2,-z+1/2
-y+1/2,-x+1/2,-z+1/2
-x+1/2,-y+1/2,-z+1/2
y+1/2,-x+1/2,-z+1/2
x+1/2,y+1/2,-z+1/2
-y+1/2,x+1/2,-z+1/2
-x+1/2,y+1/2,z+1/2
-y+1/2,-x+1/2,z+1/2
x+1/2,-y+1/2,z+1/2
y+1/2,x+1/2,z+1/2

loop_
_atom_site_label
_atom_site_type_symbol
_atom_site_fract_x
_atom_site_fract_y
_atom_site_fract_z
_atom_site_occupancy
_atom_site_U_iso_or_equiv
O3 O-2 0 0.5 0.3461 1 0.0
Ho1 Ho+3 0 0 0.4131 0.375 0.0
In1 In+3 0.062 0 0 0.245 0.0
O1 O-2 0.44 0.5 0 0.25 0.0
Sr1 Sr+2 0 0 0.4131 0.625 0.0
Cu2 Cu+2 0 0 0.1415 1 0.0
Ho2 Ho+3 0 0 0.2935 0.945 0.0
O2 O-2 0 0 0.0615 1 0.0
Ce1 Ce+4 0 0 0.2935 0.055 0.0
O4 O-2 0 0.5 0.25 1 0.0
Cu1 Cu+2 0.062 0 0 0.005 0.0
